data_2204457
loop_
_publ_author_name
'Deng, Bing'
'Liu, Zhao-Di'
'Liu, Xiu-Ying'
'Tan, Min-Yu'
'Zhu, Hai-Liang'

_publ_section_title
;
 Diaquabis(3-hydroxynaphthalene-2-carboxylato-\k<i>O</i>)zinc(II)
;
_journal_issue 11
_journal_name_full 'Acta Crystallographica Section E'
_journal_page_first m1568
_journal_page_last m1569
_journal_paper_doi 10.1107/S1600536804023669
_journal_volume 60
_journal_year 2004
_chemical_formula_iupac '[Zn (C11 H7 O3)2 (H2 O)2]'
_chemical_formula_moiety 'C22 H18 O8 Zn'
_chemical_formula_sum 'C22 H18 O8 Zn'
_chemical_formula_weight 475.73
_chemical_name_systematic
;
Diaquabis(3-hydroxynaphthalene-2-carboxylato-\kO)zinc(II)
;
_space_group_IT_number 5
_symmetry_cell_setting monoclinic
_symmetry_space_group_name_Hall 'C 2y'
_symmetry_space_group_name_H-M 'C 1 2 1'
_atom_sites_solution_hydrogens geom
_atom_sites_solution_primary direct
_atom_sites_solution_secondary difmap
_audit_creation_method SHELXL-97
_cell_angle_alpha 90.00
_cell_angle_beta 95.06(2)
_cell_angle_gamma 90.00
_cell_formula_units_Z 2
_cell_length_a 15.597(9)
_cell_length_b 5.509(4)
_cell_length_c 12.648(7)
_cell_measurement_reflns_used 25
_cell_measurement_temperature 293(2)
_cell_measurement_theta_max 15.0
_cell_measurement_theta_min 7.5
_cell_volume 1082.5(12)
_computing_cell_refinement SHELXTL-Plus
_computing_data_collection 'SHELXTL-Plus (Siemens, 1990)'
_computing_data_reduction SHELXTL-Plus
_computing_molecular_graphics 'SHELXTL (Sheldrick, 1997b)'
_computing_publication_material SHELXL97
_computing_structure_refinement 'SHELXL97 (Sheldrick, 1997a)'
_computing_structure_solution 'SHELXS97 (Sheldrick, 1997a)'
_diffrn_ambient_temperature 293(2)
_diffrn_measured_fraction_theta_full 0.998
_diffrn_measured_fraction_theta_max 0.998
_diffrn_measurement_device_type 'Siemens R3m'
_diffrn_measurement_method \w
_diffrn_radiation_monochromator graphite
_diffrn_radiation_source 'fine-focus sealed tube'
_diffrn_radiation_type MoK\a
_diffrn_radiation_wavelength 0.71073
_diffrn_reflns_av_R_equivalents 0.0891
_diffrn_reflns_av_sigmaI/netI 0.0489
_diffrn_reflns_limit_h_max 19
_diffrn_reflns_limit_h_min 0
_diffrn_reflns_limit_k_max 6
_diffrn_reflns_limit_k_min 0
_diffrn_reflns_limit_l_max 15
_diffrn_reflns_limit_l_min -15
_diffrn_reflns_number 1227
_diffrn_reflns_theta_full 26.01
_diffrn_reflns_theta_max 26.01
_diffrn_reflns_theta_min 2.62
_diffrn_standards_decay_% 0
_diffrn_standards_interval_count 200
_diffrn_standards_number 2
_exptl_absorpt_coefficient_mu 1.180
_exptl_absorpt_correction_T_max 0.8157
_exptl_absorpt_correction_T_min 0.5791
_exptl_absorpt_correction_type psi-scan
_exptl_absorpt_process_details '(North et al., 1968)'
_exptl_crystal_colour 'pale yellow'
_exptl_crystal_density_diffrn 1.459
_exptl_crystal_density_method 'not measured'
_exptl_crystal_description Block
_exptl_crystal_F_000 488
_exptl_crystal_size_max 0.52
_exptl_crystal_size_mid 0.20
_exptl_crystal_size_min 0.18
_refine_diff_density_max 0.411
_refine_diff_density_min -0.541
_refine_ls_abs_structure_details 'Flack (1983), no Friedel pairs'
_refine_ls_abs_structure_Flack 0.00(4)
_refine_ls_extinction_method none
_refine_ls_goodness_of_fit_ref 1.016
_refine_ls_hydrogen_treatment constr
_refine_ls_matrix_type full
_refine_ls_number_parameters 141
_refine_ls_number_reflns 1180
_refine_ls_number_restraints 0
_refine_ls_restrained_S_all 1.016
_refine_ls_R_factor_all 0.0840
_refine_ls_R_factor_gt 0.0569
_refine_ls_shift/su_max 0.000
_refine_ls_shift/su_mean 0.000
_refine_ls_structure_factor_coef Fsqd
_refine_ls_weighting_details 'calc w = 1/[\s^2^(Fo^2^)+(0.0945P)^2^+0.6786P] where P = (Fo^2^+2Fc^2^)/3'
_refine_ls_weighting_scheme calc
_refine_ls_wR_factor_gt 0.1399
_refine_ls_wR_factor_ref 0.1577
_reflns_number_gt 879
_reflns_number_total 1180
_reflns_threshold_expression I>2\s(I)
_cod_data_source_file ci6447.cif
_cod_data_source_block I
_cod_original_sg_symbol_H-M 'C 2'
_cod_database_code 2204457
_cod_database_fobs_code 2204457

loop_
_symmetry_equiv_pos_as_xyz
'x, y, z'
'-x, y, -z'
'x+1/2, y+1/2, z'
'-x+1/2, y+1/2, -z'

loop_
_atom_site_label
_atom_site_fract_x
_atom_site_fract_y
_atom_site_fract_z
_atom_site_U_iso_or_equiv
_atom_site_adp_type
_atom_site_calc_flag
_atom_site_refinement_flags
_atom_site_occupancy
_atom_site_type_symbol
Zn1 1.0000 -0.00352(19) 0.0000 0.0620(5) Uani d S 1 Zn
O1W 0.9212(4) -0.2331(12) -0.0830(5) 0.0801(19) Uani d . 1 O
H1W 0.9342 -0.3585 -0.1131 0.120 Uiso d R 1 H
H2W 0.8658 -0.2215 -0.0841 0.120 Uiso d R 1 H
O1 1.0213(3) 0.3351(12) 0.1460(5) 0.0741(17) Uani d . 1 O
O2 0.9037(4) 0.1548(12) 0.0702(5) 0.0720(16) Uani d . 1 O
O3 0.7527(3) 0.3442(14) 0.0815(4) 0.0767(18) Uani d . 1 O
H3 0.7893 0.2520 0.0616 0.115 Uiso calc R 1 H
C1 0.9181(5) 0.6652(18) 0.2578(7) 0.065(2) Uani d . 1 C
H1 0.9772 0.6603 0.2762 0.078 Uiso calc R 1 H
C2 0.8826(4) 0.503(3) 0.1831(5) 0.0533(15) Uani d . 1 C
C3 0.7912(4) 0.507(3) 0.1561(5) 0.0587(16) Uani d . 1 C
C4 0.7391(5) 0.6730(18) 0.2027(7) 0.067(2) Uani d . 1 C
H4 0.6800 0.6741 0.1850 0.081 Uiso calc R 1 H
C5 0.7258(6) 1.020(3) 0.3275(6) 0.079(3) Uani d . 1 C
H5 0.6666 1.0252 0.3103 0.095 Uiso calc R 1 H
C6 0.7643(8) 1.186(2) 0.4010(7) 0.091(3) Uani d . 1 C
H6 0.7307 1.3025 0.4309 0.110 Uiso calc R 1 H
C7 0.8549(8) 1.177(2) 0.4304(8) 0.094(3) Uani d . 1 C
H7 0.8796 1.2834 0.4817 0.112 Uiso calc R 1 H
C8 0.9051(7) 1.014(4) 0.3833(7) 0.089(3) Uani d . 1 C
H8 0.9644 1.0142 0.4001 0.107 Uiso calc R 1 H
C9 0.8677(6) 0.8405(18) 0.3081(7) 0.066(2) Uani d . 1 C
C10 0.7774(6) 0.8408(18) 0.2778(6) 0.065(2) Uani d . 1 C
C11 0.9396(5) 0.3217(16) 0.1319(6) 0.0578(19) Uani d . 1 C

loop_
_atom_site_aniso_label
_atom_site_aniso_U_11
_atom_site_aniso_U_22
_atom_site_aniso_U_33
_atom_site_aniso_U_12
_atom_site_aniso_U_13
_atom_site_aniso_U_23
Zn1 0.0516(7) 0.0452(7) 0.0903(9) 0.000 0.0115(5) 0.000
O1W 0.056(3) 0.062(4) 0.122(5) 0.002(3) 0.000(3) -0.035(4)
O1 0.054(3) 0.059(4) 0.109(5) 0.007(3) 0.012(3) 0.008(4)
O2 0.073(3) 0.051(3) 0.095(4) 0.001(3) 0.020(3) -0.012(4)
O3 0.058(3) 0.077(4) 0.094(4) 0.007(3) 0.003(3) -0.029(4)
C1 0.060(4) 0.064(6) 0.070(5) -0.005(5) 0.000(4) 0.007(5)
C2 0.055(3) 0.049(3) 0.056(4) 0.007(9) 0.006(3) 0.008(7)
C3 0.062(4) 0.049(4) 0.065(4) 0.007(8) 0.006(3) -0.003(8)
C4 0.063(5) 0.061(5) 0.077(5) 0.003(5) 0.003(4) -0.001(5)
C5 0.101(6) 0.066(7) 0.072(5) 0.027(9) 0.013(4) -0.010(8)
C6 0.142(10) 0.060(7) 0.074(6) 0.012(8) 0.024(6) -0.004(6)
C7 0.138(10) 0.064(6) 0.081(7) -0.011(8) 0.020(7) -0.011(6)
C8 0.112(7) 0.076(6) 0.079(5) -0.010(12) 0.008(5) -0.025(9)
C9 0.081(6) 0.051(5) 0.067(5) -0.006(5) 0.008(4) -0.005(5)
C10 0.082(6) 0.054(5) 0.058(5) 0.009(5) 0.006(4) 0.001(5)
C11 0.064(5) 0.041(4) 0.070(5) 0.004(4) 0.009(4) 0.008(4)

loop_
_atom_type_symbol
_atom_type_description
_atom_type_scat_dispersion_real
_atom_type_scat_dispersion_imag
_atom_type_scat_source
C C 0.0033 0.0016 'International Tables Vol C Tables 4.2.6.8 and 6.1.1.4'
H H 0.0000 0.0000 'International Tables Vol C Tables 4.2.6.8 and 6.1.1.4'
O O 0.0106 0.0060 'International Tables Vol C Tables 4.2.6.8 and 6.1.1.4'
Zn Zn 0.2839 1.4301 'International Tables Vol C Tables 4.2.6.8 and 6.1.1.4'

loop_
_geom_angle_atom_site_label_1
_geom_angle_atom_site_label_2
_geom_angle_atom_site_label_3
_geom_angle_site_symmetry_1
_geom_angle_site_symmetry_3
_geom_angle
_geom_angle_publ_flag
O1W Zn1 O1W . 2_755 101.3(4) y
O1W Zn1 O2 . 2_755 119.5(2) y
O1W Zn1 O2 2_755 2_755 93.3(2) ?
O1W Zn1 O2 . . 93.3(2) y
O1W Zn1 O2 2_755 . 119.5(2) ?
O2 Zn1 O2 2_755 . 128.6(4) y
Zn1 O1W H1W . . 127.6 ?
Zn1 O1W H2W . . 121.9 ?
H1W O1W H2W . . 109.9 ?
C11 O2 Zn1 . . 105.9(5) ?
C3 O3 H3 . . 109.5 ?
C2 C1 C9 . . 122.6(8) ?
C2 C1 H1 . . 118.7 ?
C9 C1 H1 . . 118.7 ?
C1 C2 C3 . . 118.8(11) ?
C1 C2 C11 . . 120.2(6) ?
C3 C2 C11 . . 121.0(11) ?
C4 C3 O3 . . 118.4(6) ?
C4 C3 C2 . . 121.0(11) ?
O3 C3 C2 . . 120.6(10) ?
C3 C4 C10 . . 119.1(8) ?
C3 C4 H4 . . 120.5 ?
C10 C4 H4 . . 120.5 ?
C6 C5 C10 . . 120.7(9) ?
C6 C5 H5 . . 119.7 ?
C10 C5 H5 . . 119.7 ?
C5 C6 C7 . . 120.5(10) ?
C5 C6 H6 . . 119.7 ?
C7 C6 H6 . . 119.7 ?
C8 C7 C6 . . 120.0(10) ?
C8 C7 H7 . . 120.0 ?
C6 C7 H7 . . 120.0 ?
C7 C8 C9 . . 120.9(10) ?
C7 C8 H8 . . 119.6 ?
C9 C8 H8 . . 119.6 ?
C10 C9 C1 . . 116.8(8) ?
C10 C9 C8 . . 120.8(9) ?
C1 C9 C8 . . 122.4(9) ?
C4 C10 C9 . . 121.8(8) ?
C4 C10 C5 . . 121.1(9) ?
C9 C10 C5 . . 117.1(9) ?
O1 C11 O2 . . 119.8(8) ?
O1 C11 C2 . . 121.2(8) ?
O2 C11 C2 . . 118.9(7) ?

loop_
_geom_bond_atom_site_label_1
_geom_bond_atom_site_label_2
_geom_bond_site_symmetry_2
_geom_bond_distance
_geom_bond_publ_flag
Zn1 O1W . 1.996(6) y
Zn1 O1W 2_755 1.996(6) ?
Zn1 O2 2_755 2.010(6) ?
Zn1 O2 . 2.010(6) y
O1W H1W . 0.82 ?
O1W H2W . 0.87 ?
O1 C11 . 1.273(9) ?
O2 C11 . 1.300(10) ?
O3 C3 . 1.399(14) ?
O3 H3 . 0.82 ?
C1 C2 . 1.382(15) ?
C1 C9 . 1.430(13) ?
C1 H1 . 0.93 ?
C2 C3 . 1.436(9) ?
C2 C11 . 1.518(15) ?
C3 C4 . 1.389(14) ?
C4 C10 . 1.418(12) ?
C4 H4 . 0.93 ?
C5 C6 . 1.400(17) ?
C5 C10 . 1.452(15) ?
C5 H5 . 0.93 ?
C6 C7 . 1.429(14) ?
C6 H6 . 0.93 ?
C7 C8 . 1.367(18) ?
C7 H7 . 0.93 ?
C8 C9 . 1.434(17) ?
C8 H8 . 0.93 ?
C9 C10 . 1.426(13) ?

loop_
_geom_hbond_atom_site_label_D
_geom_hbond_atom_site_label_H
_geom_hbond_atom_site_label_A
_geom_hbond_site_symmetry_A
_geom_hbond_distance_DH
_geom_hbond_distance_HA
_geom_hbond_distance_DA
_geom_hbond_angle_DHA
O1W H1W O1 2_745 0.82 1.89 2.688(9) 165
O1W H2W O3 4_645 0.87 1.89 2.747(8) 173
O3 H3 O2 . 0.82 1.86 2.591(8) 148

loop_
_geom_torsion_atom_site_label_1
_geom_torsion_atom_site_label_2
_geom_torsion_atom_site_label_3
_geom_torsion_atom_site_label_4
_geom_torsion_site_symmetry_1
_geom_torsion
O1W Zn1 O2 C11 . -179.8(5)
O1W Zn1 O2 C11 2_755 75.1(6)
O2 Zn1 O2 C11 2_755 -47.3(5)
C9 C1 C2 C3 . -1.1(15)
C9 C1 C2 C11 . 179.6(8)
C1 C2 C3 C4 . 0.9(16)
C11 C2 C3 C4 . -179.9(10)
C1 C2 C3 O3 . -179.4(10)
C11 C2 C3 O3 . -0.2(16)
O3 C3 C4 C10 . -179.4(9)
C2 C3 C4 C10 . 0.3(16)
C10 C5 C6 C7 . -1.6(18)
C5 C6 C7 C8 . 2.9(18)
C6 C7 C8 C9 . -3.2(19)
C2 C1 C9 C10 . 0.2(13)
C2 C1 C9 C8 . -178.1(11)
C7 C8 C9 C10 . 2.3(19)
C7 C8 C9 C1 . -179.5(10)
C3 C4 C10 C9 . -1.2(14)
C3 C4 C10 C5 . 179.0(10)
C1 C9 C10 C4 . 1.0(13)
C8 C9 C10 C4 . 179.3(11)
C1 C9 C10 C5 . -179.3(9)
C8 C9 C10 C5 . -0.9(16)
C6 C5 C10 C4 . -179.6(10)
C6 C5 C10 C9 . 0.6(16)
Zn1 O2 C11 O1 . -7.8(9)
Zn1 O2 C11 C2 . 170.1(7)
C1 C2 C11 O1 . -9.1(14)
C3 C2 C11 O1 . 171.7(10)
C1 C2 C11 O2 . 173.0(8)
C3 C2 C11 O2 . -6.2(14)
